data_4021201
loop_
_publ_author_name
'Chunhui Xing'
'Shizheng Zhu'

_publ_section_title
;
 Unexpected Formation of Tetrasubstituted 2,3-Dihydrofurans
 from the Reactions of \b-Keto Polyfluoroalkanesulfones with Aldehydes
;
_journal_name_full 'Journal of Organic Chemistry'
_journal_page_first 6486
_journal_page_last 6488
_journal_paper_doi 10.1021/jo049317y
_journal_volume 69
_journal_year 2004
_chemical_formula_sum 'C27 H15 Cl F8 O4 S'
_chemical_formula_weight 622.90
_space_group_IT_number 14
_symmetry_cell_setting monoclinic
_symmetry_space_group_name_Hall '-P 2ybc'
_symmetry_space_group_name_H-M 'P 1 21/c 1'
_cell_angle_alpha 90.00
_cell_angle_beta 104.04(3)
_cell_angle_gamma 90.00
_cell_formula_units_Z 4
_cell_length_a 12.689(3)
_cell_length_b 11.775(2)
_cell_length_c 19.050(4)
_cell_measurement_temperature 293(2)
_cell_volume 2761.3(10)
_diffrn_ambient_temperature 293(2)
_exptl_crystal_density_diffrn 1.498
_cod_original_sg_symbol_H-M 'P 21/c'
_cod_database_code 4021201

loop_
_symmetry_equiv_pos_as_xyz
'x, y, z'
'-x, y+1/2, -z+1/2'
'-x, -y, -z'
'x, -y-1/2, z-1/2'

loop_
_atom_site_label
_atom_site_type_symbol
_atom_site_fract_x
_atom_site_fract_y
_atom_site_fract_z
_atom_site_U_iso_or_equiv
_atom_site_adp_type
_atom_site_occupancy
_atom_site_symmetry_multiplicity
_atom_site_calc_flag
_atom_site_refinement_flags
_atom_site_disorder_assembly
_atom_site_disorder_group
Cl Cl -0.12139(14) 1.0292(2) 0.13646(14) 0.1496(9) Uani 1 1 d . . .
S S 0.31317(7) 0.69251(8) 0.11480(5) 0.0561(4) Uani 1 1 d . . .
O1 O 0.3911(2) 0.7813(2) 0.12948(16) 0.0697(8) Uani 1 1 d . . .
O2 O 0.2607(3) 0.6642(3) 0.04239(15) 0.0758(8) Uani 1 1 d . . .
C1 C 0.1834(4) 0.4258(4) 0.0602(3) 0.0831(13) Uani 1 1 d . . .
H1 H 0.2288 0.4542 0.0327 0.107(5) Uiso 1 1 calc R . .
C2 C 0.0825(5) 0.3798(4) 0.0283(3) 0.0949(16) Uani 1 1 d . . .
H2 H 0.0597 0.3774 -0.0219 0.107(5) Uiso 1 1 calc R . .
C3 C 0.0176(5) 0.3391(5) 0.0675(3) 0.0976(17) Uani 1 1 d . . .
H3 H -0.0496 0.3090 0.0444 0.107(5) Uiso 1 1 calc R . .
C4 C 0.0479(5) 0.3409(5) 0.1401(3) 0.1000(17) Uani 1 1 d . . .
H4 H 0.0009 0.3139 0.1669 0.107(5) Uiso 1 1 calc R . .
C5 C 0.1478(4) 0.3823(4) 0.1750(3) 0.0850(13) Uani 1 1 d . . .
H5 H 0.1705 0.3796 0.2252 0.107(5) Uiso 1 1 calc R . .
C6 C 0.2131(3) 0.4274(3) 0.1355(2) 0.0701(11) Uani 1 1 d . . .
C7 C 0.5762(5) 0.4734(6) 0.1404(3) 0.1017(17) Uani 1 1 d . . .
H7 H 0.5179 0.4234 0.1285 0.107(5) Uiso 1 1 calc R . .
C8 C 0.6660(7) 0.4539(8) 0.1147(4) 0.129(3) Uani 1 1 d . . .
H8 H 0.6695 0.3893 0.0872 0.107(5) Uiso 1 1 calc R . .
C9 C 0.7517(5) 0.5292(8) 0.1291(3) 0.116(2) Uani 1 1 d . . .
H9 H 0.8126 0.5164 0.1111 0.107(5) Uiso 1 1 calc R . .
C10 C 0.7456(4) 0.6236(6) 0.1703(3) 0.1008(18) Uani 1 1 d . . .
H10 H 0.8023 0.6757 0.1796 0.107(5) Uiso 1 1 calc R . .
C11 C 0.6574(3) 0.6415(4) 0.1975(2) 0.0760(12) Uani 1 1 d . . .
H11 H 0.6552 0.7053 0.2259 0.107(5) Uiso 1 1 calc R . .
C12 C 0.5706(3) 0.5664(4) 0.1838(2) 0.0677(10) Uani 1 1 d . . .
C13 C 0.4747(5) 0.6361(6) 0.4494(3) 0.0964(16) Uani 1 1 d . . .
H13 H 0.4024 0.6309 0.4516 0.107(5) Uiso 1 1 calc R . .
C14 C 0.5480(6) 0.6914(6) 0.5038(3) 0.114(2) Uani 1 1 d . . .
H14 H 0.5245 0.7251 0.5415 0.107(5) Uiso 1 1 calc R . .
C15 C 0.6526(6) 0.6970(6) 0.5029(4) 0.115(2) Uani 1 1 d . . .
H15 H 0.7021 0.7319 0.5408 0.107(5) Uiso 1 1 calc R . .
C16 C 0.6875(4) 0.6516(5) 0.4464(3) 0.1021(18) Uani 1 1 d . . .
H16 H 0.7600 0.6578 0.4450 0.107(5) Uiso 1 1 calc R . .
C17 C 0.6146(4) 0.5968(5) 0.3918(3) 0.0826(13) Uani 1 1 d . . .
H17 H 0.6381 0.5645 0.3537 0.107(5) Uiso 1 1 calc R . .
C18 C 0.5058(3) 0.5897(4) 0.3932(2) 0.0686(10) Uani 1 1 d . . .
C19 C 0.0118(5) 1.0084(6) 0.1368(3) 0.1001(17) Uani 1 1 d . . .
F1 F 0.0333(3) 1.0537(3) 0.0783(3) 0.1362(15) Uani 1 1 d . . .
F2 F 0.0725(4) 1.0651(4) 0.1915(3) 0.169(2) Uani 1 1 d . . .
C20 C 0.0468(4) 0.8843(4) 0.1441(3) 0.0823(13) Uani 1 1 d . . .
F3 F 0.0372(4) 0.8464(4) 0.2056(3) 0.1539(19) Uani 1 1 d . . .
F4 F -0.0258(3) 0.8281(3) 0.0897(3) 0.1344(15) Uani 1 1 d . . .
C21 C 0.1582(3) 0.8562(3) 0.1329(2) 0.0657(10) Uani 1 1 d . . .
F5 F 0.2286(2) 0.9310(3) 0.1740(2) 0.1113(11) Uani 1 1 d . . .
F6 F 0.1627(3) 0.8766(3) 0.06631(16) 0.1050(11) Uani 1 1 d . . .
C22 C 0.2025(3) 0.7394(4) 0.1569(2) 0.0660(10) Uani 1 1 d . . .
F7 F 0.2395(3) 0.7364(3) 0.22739(15) 0.1159(12) Uani 1 1 d . . .
F8 F 0.1220(2) 0.6632(2) 0.1389(2) 0.1099(12) Uani 1 1 d . . .
C23 C 0.3182(3) 0.4777(3) 0.1730(2) 0.0672(10) Uani 1 1 d . . .
C24 C 0.3659(3) 0.5782(3) 0.1658(2) 0.0607(9) Uani 1 1 d . . .
C25 C 0.4780(3) 0.5837(3) 0.2189(2) 0.0599(9) Uani 1 1 d . . .
C26 C 0.4639(3) 0.4858(4) 0.2700(2) 0.0673(10) Uani 1 1 d . . .
C27 C 0.4270(3) 0.5300(5) 0.3352(3) 0.0804(13) Uani 1 1 d . . .
O3 O 0.3318(3) 0.5206(5) 0.3364(2) 0.1267(17) Uani 1 1 d . . .
O4 O 0.3766(3) 0.4148(3) 0.22775(17) 0.0817(9) Uani 1 1 d . . .

loop_
_atom_site_aniso_label
_atom_site_aniso_U_11
_atom_site_aniso_U_22
_atom_site_aniso_U_33
_atom_site_aniso_U_23
_atom_site_aniso_U_13
_atom_site_aniso_U_12
Cl 0.0885(10) 0.1500(16) 0.218(2) 0.0032(15) 0.0528(13) 0.0448(11)
S 0.0531(5) 0.0569(6) 0.0547(5) 0.0000(4) 0.0063(4) 0.0043(4)
O1 0.0605(15) 0.0640(16) 0.0819(19) 0.0058(13) 0.0120(13) -0.0055(13)
O2 0.089(2) 0.0752(17) 0.0550(15) -0.0035(12) 0.0020(14) 0.0109(15)
C1 0.091(3) 0.067(3) 0.077(3) -0.010(2) -0.009(2) -0.007(2)
C2 0.108(4) 0.071(3) 0.084(3) -0.015(2) -0.020(3) -0.007(3)
C3 0.089(3) 0.077(3) 0.107(4) -0.015(3) -0.016(3) -0.021(3)
C4 0.095(4) 0.084(3) 0.113(4) -0.015(3) 0.008(3) -0.023(3)
C5 0.085(3) 0.075(3) 0.084(3) -0.003(2) 0.001(2) -0.014(2)
C6 0.074(2) 0.052(2) 0.071(2) -0.0066(17) -0.007(2) -0.0018(18)
C7 0.100(4) 0.103(4) 0.104(4) -0.026(3) 0.027(3) 0.002(3)
C8 0.148(6) 0.145(6) 0.106(5) -0.014(4) 0.053(5) 0.050(6)
C9 0.086(4) 0.175(7) 0.092(4) 0.025(4) 0.033(3) 0.050(4)
C10 0.063(3) 0.149(5) 0.091(3) 0.029(4) 0.019(2) 0.012(3)
C11 0.065(2) 0.086(3) 0.074(3) 0.010(2) 0.010(2) 0.006(2)
C12 0.066(2) 0.077(3) 0.055(2) 0.0004(18) 0.0039(17) 0.020(2)
C13 0.084(3) 0.132(5) 0.081(3) -0.003(3) 0.035(3) 0.011(3)
C14 0.133(5) 0.131(5) 0.090(4) -0.035(4) 0.046(4) -0.011(4)
C15 0.121(5) 0.128(5) 0.091(4) -0.039(4) 0.018(3) -0.020(4)
C16 0.074(3) 0.121(4) 0.104(4) -0.043(3) 0.008(3) -0.007(3)
C17 0.065(2) 0.102(3) 0.077(3) -0.018(2) 0.010(2) 0.003(2)
C18 0.063(2) 0.079(3) 0.064(2) 0.0089(19) 0.0163(18) 0.010(2)
C19 0.088(3) 0.098(4) 0.108(4) -0.019(3) 0.012(3) 0.025(3)
F1 0.149(3) 0.104(2) 0.168(4) 0.036(2) 0.064(3) 0.047(2)
F2 0.127(3) 0.144(4) 0.203(5) -0.086(3) -0.027(3) 0.038(3)
C20 0.065(2) 0.085(3) 0.099(3) 0.005(3) 0.024(2) 0.006(2)
F3 0.161(3) 0.163(4) 0.177(4) 0.072(3) 0.118(3) 0.077(3)
F4 0.0739(19) 0.111(3) 0.200(4) -0.049(3) -0.001(2) -0.0098(17)
C21 0.063(2) 0.061(2) 0.071(2) -0.0080(18) 0.0147(18) 0.0006(18)
F5 0.0707(16) 0.0849(19) 0.174(3) -0.0302(19) 0.0201(18) -0.0087(15)
F6 0.123(2) 0.110(2) 0.093(2) 0.0374(17) 0.0477(17) 0.052(2)
C22 0.064(2) 0.068(2) 0.067(2) 0.0077(18) 0.0168(18) 0.0061(19)
F7 0.139(3) 0.151(3) 0.0631(16) 0.0197(17) 0.0355(17) 0.064(2)
F8 0.0759(17) 0.0670(15) 0.196(4) 0.0021(19) 0.050(2) -0.0093(14)
C23 0.065(2) 0.056(2) 0.070(2) 0.0009(17) -0.0034(18) 0.0020(18)
C24 0.0582(19) 0.057(2) 0.058(2) -0.0030(16) -0.0014(16) 0.0047(16)
C25 0.0514(18) 0.060(2) 0.062(2) -0.0018(16) 0.0012(15) 0.0020(16)
C26 0.059(2) 0.073(2) 0.062(2) 0.0025(18) -0.0018(17) 0.0007(18)
C27 0.058(2) 0.104(3) 0.076(3) 0.020(2) 0.010(2) 0.000(2)
O3 0.062(2) 0.215(5) 0.103(3) 0.000(3) 0.0198(18) -0.021(3)
O4 0.0836(19) 0.0613(16) 0.0807(19) 0.0128(13) -0.0175(15) -0.0077(14)

loop_
_geom_bond_atom_site_label_1
_geom_bond_atom_site_label_2
_geom_bond_distance
_geom_bond_site_symmetry_2
_geom_bond_publ_flag
Cl C19 1.706(6) . ?
S O2 1.418(3) . ?
S O1 1.420(3) . ?
S C24 1.700(4) . ?
S C22 1.862(4) . ?
C1 C2 1.387(7) . ?
C1 C6 1.392(6) . ?
C1 H1 0.9300 . ?
C2 C3 1.329(9) . ?
C2 H2 0.9300 . ?
C3 C4 1.343(8) . ?
C3 H3 0.9300 . ?
C4 C5 1.370(7) . ?
C4 H4 0.9300 . ?
C5 C6 1.354(7) . ?
C5 H5 0.9300 . ?
C6 C23 1.476(6) . ?
C7 C8 1.364(9) . ?
C7 C12 1.385(7) . ?
C7 H7 0.9300 . ?
C8 C9 1.377(11) . ?
C8 H8 0.9300 . ?
C9 C10 1.374(10) . ?
C9 H9 0.9300 . ?
C10 C11 1.359(7) . ?
C10 H10 0.9300 . ?
C11 C12 1.387(6) . ?
C11 H11 0.9300 . ?
C12 C25 1.500(6) . ?
C13 C18 1.344(7) . ?
C13 C14 1.377(8) . ?
C13 H13 0.9300 . ?
C14 C15 1.333(9) . ?
C14 H14 0.9300 . ?
C15 C16 1.368(8) . ?
C15 H15 0.9300 . ?
C16 C17 1.374(7) . ?
C16 H16 0.9300 . ?
C17 C18 1.389(6) . ?
C17 H17 0.9300 . ?
C18 C27 1.476(7) . ?
C19 F2 1.316(7) . ?
C19 F1 1.322(7) . ?
C19 C20 1.524(8) . ?
C20 F3 1.287(6) . ?
C20 F4 1.376(6) . ?
C20 C21 1.516(6) . ?
C21 F6 1.306(5) . ?
C21 F5 1.359(5) . ?
C21 C22 1.514(6) . ?
C22 F7 1.311(5) . ?
C22 F8 1.341(5) . ?
C23 O4 1.345(5) . ?
C23 C24 1.351(6) . ?
C24 C25 1.534(5) . ?
C25 C26 1.547(6) . ?
C26 O4 1.464(5) . ?
C26 C27 1.522(7) . ?
C27 O3 1.220(5) . ?
